data_2213676
loop_
_publ_author_name
'Walji, Dhiran V. B.'
'Storey, John M. D.'
'Harrison, William T. A.'

_publ_section_title
;
 5-Bromo-6-chloro-<i>N</i>^4^-methylpyrimidine-2,4-diamine
;
_journal_coeditor_code BI2181
_journal_issue 6
_journal_name_full 'Acta Crystallographica Section E'
_journal_page_first o2810
_journal_page_last o2811
_journal_paper_doi 10.1107/S1600536807017552
_journal_volume 63
_journal_year 2007
_chemical_formula_iupac 'C5 H6 Br Cl N4'
_chemical_formula_moiety 'C5 H6 Br Cl N4'
_chemical_formula_sum 'C5 H6 Br Cl N4'
_chemical_formula_weight 237.50
_chemical_name_systematic
;
5-Bromo-6-chloro-<i>N</i>^4^-methylpyrimidine-2,4-diamine
;
_space_group_IT_number 15
_symmetry_cell_setting monoclinic
_symmetry_space_group_name_Hall '-C 2yc'
_symmetry_space_group_name_H-M 'C 1 2/c 1'
_atom_sites_solution_hydrogens 'difmap (N-H) and geom (C-H)'
_atom_sites_solution_primary direct
_atom_sites_solution_secondary difmap
_audit_creation_method SHELXL-97
_cell_angle_alpha 90.00
_cell_angle_beta 105.2600(14)
_cell_angle_gamma 90.00
_cell_formula_units_Z 8
_cell_length_a 9.6480(2)
_cell_length_b 10.8032(3)
_cell_length_c 15.1157(3)
_cell_measurement_reflns_used 3319
_cell_measurement_temperature 120(2)
_cell_measurement_theta_max 27.48
_cell_measurement_theta_min 2.91
_cell_volume 1519.95(6)
_computing_cell_refinement 'DENZO/SCALEPACK (Otwinowski & Minor, 1997)'
_computing_data_collection 'COLLECT (Nonius, 1998)'
_computing_data_reduction DENZO/SCALEPACK
_computing_molecular_graphics 'ORTEP-3 for Windows (Farrugia, 1997)'
_computing_publication_material SHELXL97
_computing_structure_refinement 'SHELXL97 (Sheldrick, 1997)'
_computing_structure_solution 'SHELXS97 (Sheldrick, 1997)'
_diffrn_ambient_temperature 120(2)
_diffrn_measured_fraction_theta_full 0.995
_diffrn_measured_fraction_theta_max 0.995
_diffrn_measurement_device_type 'Nonius KappaCCD'
_diffrn_measurement_method '\w and \f'
_diffrn_radiation_monochromator graphite
_diffrn_radiation_source 'fine-focus sealed tube'
_diffrn_radiation_type MoK\a
_diffrn_radiation_wavelength 0.71073
_diffrn_reflns_av_R_equivalents 0.0338
_diffrn_reflns_av_sigmaI/netI 0.0183
_diffrn_reflns_limit_h_max 12
_diffrn_reflns_limit_h_min -12
_diffrn_reflns_limit_k_max 14
_diffrn_reflns_limit_k_min -13
_diffrn_reflns_limit_l_max 19
_diffrn_reflns_limit_l_min -19
_diffrn_reflns_number 15792
_diffrn_reflns_theta_full 27.58
_diffrn_reflns_theta_max 27.58
_diffrn_reflns_theta_min 2.95
_diffrn_standards_number 0
_exptl_absorpt_coefficient_mu 5.694
_exptl_absorpt_correction_T_max 0.503
_exptl_absorpt_correction_T_min 0.209
_exptl_absorpt_correction_type multi-scan
_exptl_absorpt_process_details '(SADABS; Bruker, 2003)'
_exptl_crystal_colour colourless
_exptl_crystal_density_diffrn 2.076
_exptl_crystal_density_method 'not measured'
_exptl_crystal_description 'cut block'
_exptl_crystal_F_000 928
_exptl_crystal_size_max 0.40
_exptl_crystal_size_mid 0.18
_exptl_crystal_size_min 0.14
_refine_diff_density_max 0.493
_refine_diff_density_min -0.349
_refine_ls_extinction_coef 0.00418(17)
_refine_ls_extinction_expression Fc^*^=kFc[1+0.001xFc^2^\l^3^/sin(2\q)]^-1/4^
_refine_ls_extinction_method SHELXL97
_refine_ls_goodness_of_fit_ref 1.076
_refine_ls_hydrogen_treatment mixed
_refine_ls_matrix_type full
_refine_ls_number_parameters 111
_refine_ls_number_reflns 1761
_refine_ls_number_restraints 0
_refine_ls_restrained_S_all 1.076
_refine_ls_R_factor_all 0.0201
_refine_ls_R_factor_gt 0.0177
_refine_ls_shift/su_max 0.001
_refine_ls_shift/su_mean 0.000
_refine_ls_structure_factor_coef Fsqd
_refine_ls_weighting_details 'calc w=1/[\s^2^(Fo^2^)+(0.0155P)^2^+2.8831P] where P=(Fo^2^+2Fc^2^)/3'
_refine_ls_weighting_scheme calc
_refine_ls_wR_factor_gt 0.0416
_refine_ls_wR_factor_ref 0.0425
_reflns_number_gt 1645
_reflns_number_total 1761
_reflns_threshold_expression I>2\s(I)
_cod_data_source_file bi2181.cif
_cod_data_source_block I
_cod_original_sg_symbol_H-M 'C 2/c'
_cod_database_code 2213676
_cod_database_fobs_code 2213676

loop_
_symmetry_equiv_pos_as_xyz
'x, y, z'
'-x, y, -z+1/2'
'x+1/2, y+1/2, z'
'-x+1/2, y+1/2, -z+1/2'
'-x, -y, -z'
'x, -y, z-1/2'
'-x+1/2, -y+1/2, -z'
'x+1/2, -y+1/2, z-1/2'

loop_
_atom_site_type_symbol
_atom_site_label
_atom_site_fract_x
_atom_site_fract_y
_atom_site_fract_z
_atom_site_U_iso_or_equiv
_atom_site_adp_type
_atom_site_calc_flag
_atom_site_refinement_flags
_atom_site_occupancy
C C1 0.18840(17) 0.41559(15) -0.01735(11) 0.0110(3) Uani d . 1
C C2 0.11792(16) 0.35381(15) 0.03681(11) 0.0106(3) Uani d . 1
C C3 0.19360(17) 0.34057(15) 0.13061(11) 0.0109(3) Uani d . 1
C C4 0.38175(17) 0.44805(15) 0.10227(11) 0.0102(3) Uani d . 1
C C5 0.22020(19) 0.24473(18) 0.28090(12) 0.0160(4) Uani d . 1
H H5A 0.1791 0.1711 0.3022 0.024 Uiso calc R 1
H H5B 0.2164 0.3146 0.3216 0.024 Uiso calc R 1
H H5C 0.3203 0.2283 0.2814 0.024 Uiso calc R 1
N N1 0.32309(15) 0.39288(13) 0.16339(9) 0.0113(3) Uani d . 1
N N2 0.32026(14) 0.46195(13) 0.01165(9) 0.0109(3) Uani d . 1
H H1 0.561(2) 0.4686(19) 0.1836(15) 0.013 Uiso d . 1
H H2 0.563(2) 0.5089(19) 0.0945(14) 0.013 Uiso d . 1
N N3 0.51530(15) 0.49650(14) 0.13533(11) 0.0125(3) Uani d . 1
N N4 0.13838(16) 0.27459(14) 0.18834(11) 0.0142(3) Uani d . 1
H H3 0.069(2) 0.235(2) 0.1675(16) 0.017 Uiso d . 1
Cl Cl1 0.10730(4) 0.43702(4) -0.13350(3) 0.01564(10) Uani d . 1
Br Br1 -0.065566(16) 0.283174(15) -0.006696(11) 0.01344(8) Uani d . 1

loop_
_atom_site_aniso_label
_atom_site_aniso_U_11
_atom_site_aniso_U_22
_atom_site_aniso_U_33
_atom_site_aniso_U_12
_atom_site_aniso_U_13
_atom_site_aniso_U_23
C1 0.0119(8) 0.0109(8) 0.0098(7) 0.0023(6) 0.0023(6) -0.0011(6)
C2 0.0075(7) 0.0114(8) 0.0122(8) 0.0002(6) 0.0014(6) -0.0020(6)
C3 0.0100(7) 0.0105(8) 0.0125(8) 0.0008(6) 0.0037(6) -0.0008(6)
C4 0.0113(7) 0.0088(8) 0.0108(7) 0.0014(6) 0.0037(6) -0.0013(6)
C5 0.0161(8) 0.0209(9) 0.0111(8) -0.0017(7) 0.0036(7) 0.0029(7)
N1 0.0101(6) 0.0126(7) 0.0110(7) -0.0006(5) 0.0027(5) -0.0002(5)
N2 0.0104(7) 0.0115(7) 0.0110(7) 0.0000(5) 0.0029(5) 0.0000(5)
N3 0.0097(7) 0.0179(7) 0.0101(7) -0.0028(6) 0.0026(6) 0.0009(6)
N4 0.0098(7) 0.0179(8) 0.0141(7) -0.0050(6) 0.0017(6) 0.0025(6)
Cl1 0.0160(2) 0.0206(2) 0.00899(19) -0.00034(16) 0.00085(15) 0.00127(15)
Br1 0.00922(10) 0.01639(11) 0.01360(11) -0.00244(6) 0.00105(7) -0.00176(6)

loop_
_atom_type_symbol
_atom_type_description
_atom_type_scat_dispersion_real
_atom_type_scat_dispersion_imag
_atom_type_scat_source
C C 0.0033 0.0016 'International Tables Vol C Tables 4.2.6.8 and 6.1.1.4'
H H 0.0000 0.0000 'International Tables Vol C Tables 4.2.6.8 and 6.1.1.4'
N N 0.0061 0.0033 'International Tables Vol C Tables 4.2.6.8 and 6.1.1.4'
Cl Cl 0.1484 0.1585 'International Tables Vol C Tables 4.2.6.8 and 6.1.1.4'
Br Br -0.2901 2.4595 'International Tables Vol C Tables 4.2.6.8 and 6.1.1.4'

loop_
_geom_angle_atom_site_label_1
_geom_angle_atom_site_label_2
_geom_angle_atom_site_label_3
_geom_angle
N2 C1 C2 124.73(15)
N2 C1 Cl1 114.82(12)
C2 C1 Cl1 120.44(12)
C1 C2 C3 116.14(14)
C1 C2 Br1 124.00(12)
C3 C2 Br1 119.82(12)
N4 C3 N1 118.33(15)
N4 C3 C2 121.00(15)
N1 C3 C2 120.67(15)
N1 C4 N2 126.51(15)
N1 C4 N3 116.65(14)
N2 C4 N3 116.83(15)
N4 C5 H5A 109.5
N4 C5 H5B 109.5
H5A C5 H5B 109.5
N4 C5 H5C 109.5
H5A C5 H5C 109.5
H5B C5 H5C 109.5
C3 N1 C4 116.93(14)
C1 N2 C4 114.79(14)
C4 N3 H1 115.4(15)
C4 N3 H2 115.2(13)
H1 N3 H2 115.7(19)
C3 N4 C5 122.51(15)
C3 N4 H3 117.9(17)
C5 N4 H3 117.2(17)

loop_
_geom_bond_atom_site_label_1
_geom_bond_atom_site_label_2
_geom_bond_distance
C1 N2 1.330(2)
C1 C2 1.368(2)
C1 Cl1 1.7394(16)
C2 C3 1.421(2)
C2 Br1 1.8804(16)
C3 N4 1.341(2)
C3 N1 1.342(2)
C4 N1 1.343(2)
C4 N2 1.350(2)
C4 N3 1.358(2)
C5 N4 1.450(2)
C5 H5A 0.980
C5 H5B 0.980
C5 H5C 0.980
N3 H1 0.81(2)
N3 H2 0.87(2)
N4 H3 0.78(2)

loop_
_geom_hbond_atom_site_label_D
_geom_hbond_atom_site_label_H
_geom_hbond_atom_site_label_A
_geom_hbond_site_symmetry_A
_geom_hbond_distance_DH
_geom_hbond_distance_HA
_geom_hbond_distance_DA
_geom_hbond_angle_DHA
N3 H1 N1 2_655 0.81(2) 2.43(2) 3.232(2) 173.4(19)
N3 H2 N2 5_665 0.87(2) 2.21(2) 3.084(2) 178.5(19)
N4 H3 N3 3_445 0.78(2) 2.65(2) 3.252(2) 135(2)
N4 H3 Br1 . 0.78(2) 2.66(2) 3.0851(15) 115.8(19)

loop_
_geom_torsion_atom_site_label_1
_geom_torsion_atom_site_label_2
_geom_torsion_atom_site_label_3
_geom_torsion_atom_site_label_4
_geom_torsion
N2 C1 C2 C3 0.5(2)
Cl1 C1 C2 C3 179.66(12)
N2 C1 C2 Br1 -177.31(13)
Cl1 C1 C2 Br1 1.9(2)
C1 C2 C3 N4 -175.55(16)
Br1 C2 C3 N4 2.3(2)
C1 C2 C3 N1 3.7(2)
Br1 C2 C3 N1 -178.36(12)
N4 C3 N1 C4 173.68(15)
C2 C3 N1 C4 -5.6(2)
N2 C4 N1 C3 3.7(2)
N3 C4 N1 C3 -177.44(15)
C2 C1 N2 C4 -2.4(2)
Cl1 C1 N2 C4 178.39(12)
N1 C4 N2 C1 0.2(2)
N3 C4 N2 C1 -178.57(14)
N1 C3 N4 C5 -8.0(3)
C2 C3 N4 C5 171.29(16)

loop_
_cod_related_entry_id
_cod_related_entry_database
_cod_related_entry_code
1 ChemSpider 21124538
